data_1568873
loop_
_publ_author_name
'Sun, Xiaofei'
'Hinz, Alexander'
'Schulz, Stephan'
'Zimmermann, Lisa'
'Scheer, Manfred'
'Roesky, Peter W.'

_publ_section_title
;
 Snapshots of sequential polyphosphide rearrangement upon metallatetrylene
 addition.
;
_journal_issue 18
_journal_name_full 'Chemical science'
_journal_page_first 4769
_journal_page_last 4776
_journal_paper_doi 10.1039/d3sc00806a
_journal_volume 14
_journal_year 2023
_chemical_formula_moiety 'C54 H79 As5 Cl Fe Ga N4 Si, 0.5(C6 H14)'
_chemical_formula_sum 'C57 H86 As5 Cl Fe Ga N4 Si'
_chemical_formula_weight 1391.00
_space_group_crystal_system triclinic
_space_group_IT_number 2
_space_group_name_Hall '-P 1'
_space_group_name_H-M_alt 'P -1'
_atom_sites_solution_hydrogens geom
_atom_sites_solution_primary dual
_audit_creation_date 2022-12-06
_audit_creation_method
;
Olex2 1.5
(compiled 2022.04.07 svn.rca3783a0 for OlexSys, GUI svn.r6498)
;
_audit_update_record
;
2022-12-09 deposited with the CCDC.	2023-03-31 downloaded from the CCDC.
;
_cell_angle_alpha 91.392(4)
_cell_angle_beta 107.271(4)
_cell_angle_gamma 110.499(4)
_cell_formula_units_Z 2
_cell_length_a 13.5496(7)
_cell_length_b 15.4580(8)
_cell_length_c 16.9929(9)
_cell_measurement_reflns_used 55970
_cell_measurement_temperature 100
_cell_measurement_theta_max 29.82
_cell_measurement_theta_min 2.94
_cell_volume 3150.6(3)
_computing_cell_refinement 'X-Area Recipe 1.33.0.0 (STOE, 2015)'
_computing_data_collection 'X-Area Pilatus3_SV 1.31.150.0 (STOE, 2018)'
_computing_data_reduction
;
X-Area Integrate 2.5.3.0 (STOE, 2021)
X-Area X-Red 2.3.0.0 (STOE, 2021)
;
_computing_molecular_graphics 'Olex2 1.5 (Dolomanov et al., 2009)'
_computing_publication_material 'Olex2 1.5 (Dolomanov et al., 2009)'
_computing_structure_refinement 'SHELXL 2019/2 (Sheldrick, 2015)'
_computing_structure_solution 'SHELXT  (Sheldrick, 2015)'
_diffrn_ambient_temperature 100
_diffrn_detector 'EIGER2 1M CDTE'
_diffrn_detector_area_resol_mean 13.33
_diffrn_measured_fraction_theta_full 0.998
_diffrn_measured_fraction_theta_max 0.998
_diffrn_measurement_details
;
 680 frames, detector distance = 40 mm
;
_diffrn_measurement_device 'Eulerian 4-circle diffractometer'
_diffrn_measurement_device_type 'STOE STADIVARI'
_diffrn_measurement_method 'rotation method, \w scans'
_diffrn_radiation_collimation '1.2 0.6 mm diameter'
_diffrn_radiation_monochromator 'Graded multilayer mirror'
_diffrn_radiation_polarisn_norm 270
_diffrn_radiation_probe x-ray
_diffrn_radiation_type 'Mo K\a'
_diffrn_radiation_wavelength 0.71073
_diffrn_reflns_av_R_equivalents 0.0359
_diffrn_reflns_av_unetI/netI 0.0452
_diffrn_reflns_Laue_measured_fraction_full 0.998
_diffrn_reflns_Laue_measured_fraction_max 0.998
_diffrn_reflns_limit_h_max 17
_diffrn_reflns_limit_h_min -16
_diffrn_reflns_limit_k_max 19
_diffrn_reflns_limit_k_min -19
_diffrn_reflns_limit_l_max 21
_diffrn_reflns_limit_l_min -21
_diffrn_reflns_number 47817
_diffrn_reflns_point_group_measured_fraction_full 0.998
_diffrn_reflns_point_group_measured_fraction_max 0.998
_diffrn_reflns_theta_full 25.242
_diffrn_reflns_theta_max 26.499
_diffrn_reflns_theta_min 3.042
_diffrn_source Axo_Mo
_diffrn_source_current 0.830
_diffrn_source_power 0.050
_diffrn_source_voltage 60
_exptl_absorpt_coefficient_mu 3.362
_exptl_absorpt_correction_T_max 0.7688
_exptl_absorpt_correction_T_min 0.3148
_exptl_absorpt_correction_type multi-scan
_exptl_absorpt_process_details
;
STOE X-Red32, absorption correction by Gaussian integration, analogous to
P. Coppens, "The Evaluation of Absorption and Extinction in Single-Crystal
Structure Analysis", published in: F. R. Ahmed (Editor), "Crystallographic
Computing", Munksgaard, Copenhagen (1970), 255 - 270.
Afterwards scaling of reflection intensities was performed within STOE LANA.
J. Koziskova, F. Hahn, J. Richter, J. Kozisek, "Comparison of different
absorption corrections on the model structure of tetrakis(\m~2~-acetato)-
diaqua-di-copper(II)", Acta Chimica Slovaca, vol. 9, no. 2, 2016, pp. 136 - 140.
;
_exptl_crystal_colour red
_exptl_crystal_colour_primary red
_exptl_crystal_density_diffrn 1.466
_exptl_crystal_density_method 'not measured'
_exptl_crystal_description prism
_exptl_crystal_F_000 1418
_exptl_crystal_size_max 0.13
_exptl_crystal_size_mid 0.103
_exptl_crystal_size_min 0.072
_refine_diff_density_max 1.076
_refine_diff_density_min -0.564
_refine_diff_density_rms 0.093
_refine_ls_extinction_method none
_refine_ls_goodness_of_fit_ref 1.028
_refine_ls_hydrogen_treatment constr
_refine_ls_matrix_type full
_refine_ls_number_parameters 711
_refine_ls_number_reflns 13020
_refine_ls_number_restraints 137
_refine_ls_restrained_S_all 1.026
_refine_ls_R_factor_all 0.0567
_refine_ls_R_factor_gt 0.0343
_refine_ls_shift/su_max 0.002
_refine_ls_shift/su_mean 0.000
_refine_ls_structure_factor_coef Fsqd
_refine_ls_weighting_details 'w=1/[\s^2^(Fo^2^)+(0.0449P)^2^+0.4900P] where P=(Fo^2^+2Fc^2^)/3'
_refine_ls_weighting_scheme calc
_refine_ls_wR_factor_gt 0.0761
_refine_ls_wR_factor_ref 0.0825
_reflns_Friedel_coverage 0.000
_reflns_number_gt 9861
_reflns_number_total 13020
_reflns_threshold_expression 'I > 2\s(I)'
_cod_data_source_file d3sc00806a2.cif
_cod_data_source_block xf464a
_cod_depositor_comments 'Adding full bibliography for 1568870--1568876.cif.'
_cod_database_code 1568873
_shelx_shelxl_version_number 2019/2
_audit_contact_author
;
      Prof. Dr. Peter W. Roesky
      Karlsruher Institut fuer Technologie (KIT), CS
      Institut fuer Anorganische Chemie (AOC)
      Lehrstuhl fuer Anorganische Funktionsmaterialien
      Engesserstr. 15, Geb. 30.45
      76131 Karlsruhe 
      Bundesrepublik Deutschland
;
_audit_contact_letter
;
;
_shelx_space_group_comment
;
The symmetry employed for this shelxl refinement is uniquely defined
by the following loop, which should always be used as a source of
symmetry information in preference to the above space-group names.
They are only intended as comments.
;
_shelx_estimated_absorpt_t_max 0.794
_shelx_estimated_absorpt_t_min 0.669
_olex2_refinement_description
;
1. Fixed Uiso
 At 1.2 times of:
  All C(H) groups, All C(H,H) groups
 At 1.5 times of:
  All C(H,H,H) groups
2. Restrained distances
 C60-C59 \\sim C59-C58 \\sim C58-C57 \\sim C57-C56 \\sim C56-C55
 with sigma of 0.02
 C60-C58 \\sim C58-C56 \\sim C59-C57 \\sim C57-C55
 with sigma of 0.02
 C51-C52A \\sim C51-C52B
 with sigma of 0.02
 C52A-C53A \\sim C52B-C53B \\sim C52A-C54A \\sim C52B-C54B
 with sigma of 0.02
3. Uiso/Uaniso restraints and constraints
C53A \\sim C52A \\sim C54A \\sim C51 \\sim C53B \\sim C54B \\sim C52B: within
2A with sigma of 0.01 and sigma for terminal atoms of 0.02 within 2A
Uanis(C55) \\sim Ueq, Uanis(C56) \\sim Ueq, Uanis(C57) \\sim Ueq, Uanis(C58)
\\sim Ueq, Uanis(C59) \\sim Ueq, Uanis(C60) \\sim Ueq: with sigma of 0.01 and
sigma for terminal atoms of 0.02
4. Others
 Sof(C52B)=Sof(H52B)=Sof(C53B)=Sof(H53D)=Sof(H53E)=Sof(H53F)=Sof(C54B)=
 Sof(H54D)=Sof(H54E)=Sof(H54F)=1-FVAR(1)
 Sof(C52A)=Sof(H52A)=Sof(C53A)=Sof(H53A)=Sof(H53B)=Sof(H53C)=Sof(C54A)=
 Sof(H54A)=Sof(H54B)=Sof(H54C)=FVAR(1)
 Fixed Sof: C55(0.5) H55A(0.5) H55B(0.5) H55C(0.5) C56(0.5) H56A(0.5)
 H56B(0.5) C57(0.5) H57A(0.5) H57B(0.5) C58(0.5) H58A(0.5) H58B(0.5) C59(0.5)
 H59A(0.5) H59B(0.5) C60(0.5) H60A(0.5) H60B(0.5) H60C(0.5)
5.a Ternary CH refined with riding coordinates:
 C32(H32), C35(H35), C45(H45), C52A(H52A), C52B(H52B)
5.b Secondary CH2 refined with riding coordinates:
 C56(H56A,H56B), C57(H57A,H57B), C58(H58A,H58B), C59(H59A,H59B)
5.c Aromatic/amide H refined with riding coordinates:
 C17(H17), C18(H18), C19(H19), C20(H20), C21(H21), C28(H28), C29(H29),
 C30(H30), C40(H40), C48(H48), C49(H49), C50(H50)
5.d Idealised Me refined as rotating group:
 C6(H6A,H6B,H6C), C7(H7A,H7B,H7C), C8(H8A,H8B,H8C), C9(H9A,H9B,H9C), C10(H10A,
 H10B,H10C), C12(H12A,H12B,H12C), C13(H13A,H13B,H13C), C14(H14A,H14B,H14C),
 C23(H23A,H23B,H23C), C24(H24A,H24B,H24C), C25(H25A,H25B,H25C), C33(H33A,H33B,
 H33C), C34(H34A,H34B,H34C), C36(H36A,H36B,H36C), C37(H37A,H37B,H37C), C39(H39A,
 H39B,H39C), C42(H42A,H42B,H42C), C46(H46A,H46B,H46C), C47(H47A,H47B,H47C),
 C53A(H53A,H53B,H53C), C54A(H54A,H54B,H54C), C53B(H53D,H53E,H53F), C54B(H54D,
 H54E,H54F), C55(H55A,H55B,H55C), C60(H60A,H60B,H60C)
;
_olex2_submission_special_instructions 'No special instructions were received'

loop_
_space_group_symop_operation_xyz
'x, y, z'
'-x, -y, -z'

loop_
_atom_site_label
_atom_site_type_symbol
_atom_site_fract_x
_atom_site_fract_y
_atom_site_fract_z
_atom_site_U_iso_or_equiv
_atom_site_adp_type
_atom_site_occupancy
_atom_site_site_symmetry_order
_atom_site_calc_flag
_atom_site_refinement_flags_posn
_atom_site_refinement_flags_adp
_atom_site_refinement_flags_occupancy
_atom_site_disorder_assembly
_atom_site_disorder_group
As1 As 0.36440(3) 0.46270(2) 0.06235(2) 0.01878(8) Uani 1 1 d . . . . .
As2 As 0.41652(3) 0.55429(2) 0.27578(2) 0.01941(8) Uani 1 1 d . . . . .
As3 As 0.30848(3) 0.39848(2) 0.28152(2) 0.01812(8) Uani 1 1 d . . . . .
As4 As 0.27234(3) 0.32277(2) 0.10909(2) 0.01700(8) Uani 1 1 d . . . . .
As5 As 0.40623(3) 0.30891(2) 0.23802(2) 0.01770(8) Uani 1 1 d . . . . .
Ga Ga 0.28921(3) 0.15958(2) 0.25901(2) 0.01816(8) Uani 1 1 d . . . . .
Fe Fe 0.24665(4) 0.46119(3) 0.15437(3) 0.01613(10) Uani 1 1 d . . . . .
Cl Cl 0.10802(7) 0.10014(5) 0.17846(5) 0.02427(18) Uani 1 1 d . . . . .
Si Si 0.50442(7) 0.54451(6) 0.18109(5) 0.01925(19) Uani 1 1 d . . . . .
N1 N 0.6523(2) 0.56117(18) 0.20307(16) 0.0204(6) Uani 1 1 d . . . . .
N2 N 0.5837(2) 0.66600(18) 0.17119(17) 0.0231(6) Uani 1 1 d . . . . .
N3 N 0.2792(2) 0.14031(18) 0.37071(16) 0.0224(6) Uani 1 1 d . . . . .
N4 N 0.3465(2) 0.06150(18) 0.24802(16) 0.0232(6) Uani 1 1 d . . . . .
C1 C 0.1244(3) 0.4827(2) 0.19403(19) 0.0211(7) Uani 1 1 d . . . . .
C2 C 0.0779(3) 0.4011(2) 0.13406(19) 0.0197(7) Uani 1 1 d . . . . .
C3 C 0.0971(2) 0.4292(2) 0.05858(18) 0.0183(7) Uani 1 1 d . . . . .
C4 C 0.1532(3) 0.5279(2) 0.07184(19) 0.0189(7) Uani 1 1 d . . . . .
C5 C 0.1702(3) 0.5610(2) 0.1553(2) 0.0211(7) Uani 1 1 d . . . . .
C6 C 0.1179(3) 0.4895(3) 0.2807(2) 0.0334(9) Uani 1 1 d . . . . .
H6A H 0.106347 0.428723 0.300255 0.050 Uiso 1 1 calc R U . . .
H6B H 0.055579 0.507972 0.280249 0.050 Uiso 1 1 calc R U . . .
H6C H 0.187619 0.536208 0.318061 0.050 Uiso 1 1 calc R U . . .
C7 C 0.0111(3) 0.3058(2) 0.1451(2) 0.0314(8) Uani 1 1 d . . . . .
H7A H 0.033005 0.260076 0.121005 0.047 Uiso 1 1 calc R U . . .
H7B H -0.068262 0.292296 0.117071 0.047 Uiso 1 1 calc R U . . .
H7C H 0.024387 0.302013 0.204651 0.047 Uiso 1 1 calc R U . . .
C8 C 0.0546(3) 0.3669(2) -0.0229(2) 0.0257(8) Uani 1 1 d . . . . .
H8A H 0.116544 0.373847 -0.043848 0.039 Uiso 1 1 calc R U . . .
H8B H -0.001501 0.384176 -0.063190 0.039 Uiso 1 1 calc R U . . .
H8C H 0.020825 0.301834 -0.014784 0.039 Uiso 1 1 calc R U . . .
C9 C 0.1768(3) 0.5857(2) 0.0048(2) 0.0271(8) Uani 1 1 d . . . . .
H9A H 0.231186 0.571166 -0.014734 0.041 Uiso 1 1 calc R U . . .
H9B H 0.207075 0.652051 0.027285 0.041 Uiso 1 1 calc R U . . .
H9C H 0.107628 0.571377 -0.041777 0.041 Uiso 1 1 calc R U . . .
C10 C 0.2144(3) 0.6609(2) 0.1955(2) 0.0313(8) Uani 1 1 d . . . . .
H10A H 0.271645 0.669473 0.249546 0.047 Uiso 1 1 calc R U . . .
H10B H 0.153337 0.675956 0.203735 0.047 Uiso 1 1 calc R U . . .
H10C H 0.247034 0.702255 0.159527 0.047 Uiso 1 1 calc R U . . .
C11 C 0.7202(3) 0.5020(2) 0.2199(2) 0.0215(7) Uani 1 1 d . . . . .
C12 C 0.8308(3) 0.5457(3) 0.2027(2) 0.0335(9) Uani 1 1 d . . . . .
H12A H 0.816705 0.564123 0.146921 0.050 Uiso 1 1 calc R U . . .
H12B H 0.866628 0.500099 0.206079 0.050 Uiso 1 1 calc R U . . .
H12C H 0.879914 0.600811 0.244195 0.050 Uiso 1 1 calc R U . . .
C13 C 0.7408(3) 0.4865(3) 0.3100(2) 0.0310(8) Uani 1 1 d . . . . .
H13A H 0.784214 0.546527 0.346251 0.047 Uiso 1 1 calc R U . . .
H13B H 0.782150 0.444976 0.322384 0.047 Uiso 1 1 calc R U . . .
H13C H 0.669223 0.458083 0.319739 0.047 Uiso 1 1 calc R U . . .
C14 C 0.6509(3) 0.4102(2) 0.1606(2) 0.0253(7) Uani 1 1 d . . . . .
H14A H 0.580441 0.380316 0.171479 0.038 Uiso 1 1 calc R U . . .
H14B H 0.692475 0.368673 0.169392 0.038 Uiso 1 1 calc R U . . .
H14C H 0.635536 0.423027 0.102877 0.038 Uiso 1 1 calc R U . . .
C15 C 0.6789(3) 0.6515(2) 0.19454(19) 0.0208(7) Uani 1 1 d . . . . .
C16 C 0.7917(3) 0.7237(2) 0.2111(2) 0.0223(7) Uani 1 1 d . . . . .
C17 C 0.8313(3) 0.7527(2) 0.1461(2) 0.0278(8) Uani 1 1 d . . . . .
H17 H 0.787804 0.723825 0.090549 0.033 Uiso 1 1 calc R U . . .
C18 C 0.9346(3) 0.8238(3) 0.1621(3) 0.0367(9) Uani 1 1 d . . . . .
H18 H 0.962417 0.843448 0.117781 0.044 Uiso 1 1 calc R U . . .
C19 C 0.9965(3) 0.8658(3) 0.2428(3) 0.0472(11) Uani 1 1 d . . . . .
H19 H 1.066932 0.914970 0.253826 0.057 Uiso 1 1 calc R U . . .
C20 C 0.9574(3) 0.8371(3) 0.3078(3) 0.0474(11) Uani 1 1 d . . . . .
H20 H 1.001162 0.866361 0.363219 0.057 Uiso 1 1 calc R U . . .
C21 C 0.8549(3) 0.7659(3) 0.2927(2) 0.0341(9) Uani 1 1 d . . . . .
H21 H 0.827843 0.746083 0.337426 0.041 Uiso 1 1 calc R U . . .
C22 C 0.5644(3) 0.7547(3) 0.1657(3) 0.0415(10) Uani 1 1 d . . . . .
C23 C 0.4447(3) 0.7306(3) 0.1188(4) 0.0613(14) Uani 1 1 d . . . . .
H23A H 0.429483 0.707290 0.060548 0.092 Uiso 1 1 calc R U . . .
H23B H 0.426304 0.786329 0.121263 0.092 Uiso 1 1 calc R U . . .
H23C H 0.399137 0.682287 0.143430 0.092 Uiso 1 1 calc R U . . .
C24 C 0.6397(4) 0.8286(3) 0.1341(4) 0.0756(18) Uani 1 1 d . . . . .
H24A H 0.715691 0.849590 0.173492 0.113 Uiso 1 1 calc R U . . .
H24B H 0.614999 0.881307 0.127920 0.113 Uiso 1 1 calc R U . . .
H24C H 0.638328 0.804052 0.079935 0.113 Uiso 1 1 calc R U . . .
C25 C 0.5828(4) 0.7955(3) 0.2572(3) 0.0666(15) Uani 1 1 d . . . . .
H25A H 0.533004 0.749299 0.280663 0.100 Uiso 1 1 calc R U . . .
H25B H 0.566568 0.852498 0.256187 0.100 Uiso 1 1 calc R U . . .
H25C H 0.660403 0.809972 0.291601 0.100 Uiso 1 1 calc R U . . .
C26 C 0.2739(3) 0.2158(2) 0.4196(2) 0.0270(8) Uani 1 1 d . . . . .
C27 C 0.3751(3) 0.2890(2) 0.4627(2) 0.0288(8) Uani 1 1 d . . . . .
C28 C 0.3706(4) 0.3649(3) 0.5049(2) 0.0385(10) Uani 1 1 d . . . . .
H28 H 0.438007 0.414926 0.534892 0.046 Uiso 1 1 calc R U . . .
C29 C 0.2706(4) 0.3690(3) 0.5042(3) 0.0473(11) Uani 1 1 d . . . . .
H29 H 0.269386 0.422429 0.532216 0.057 Uiso 1 1 calc R U . . .
C30 C 0.1719(4) 0.2957(3) 0.4629(3) 0.0459(11) Uani 1 1 d . . . . .
H30 H 0.103289 0.298690 0.463582 0.055 Uiso 1 1 calc R U . . .
C31 C 0.1714(3) 0.2169(3) 0.4198(2) 0.0344(9) Uani 1 1 d . . . . .
C32 C 0.4863(3) 0.2858(2) 0.4643(2) 0.0295(8) Uani 1 1 d . . . . .
H32 H 0.474365 0.250634 0.409889 0.035 Uiso 1 1 calc R U . . .
C33 C 0.5771(3) 0.3827(2) 0.4737(2) 0.0341(9) Uani 1 1 d . . . . .
H33A H 0.548733 0.418193 0.431791 0.051 Uiso 1 1 calc R U . . .
H33B H 0.642868 0.375710 0.466006 0.051 Uiso 1 1 calc R U . . .
H33C H 0.597480 0.416047 0.529501 0.051 Uiso 1 1 calc R U . . .
C34 C 0.5284(4) 0.2327(3) 0.5335(2) 0.0415(10) Uani 1 1 d . . . . .
H34A H 0.537374 0.263796 0.587572 0.062 Uiso 1 1 calc R U . . .
H34B H 0.600314 0.231981 0.533232 0.062 Uiso 1 1 calc R U . . .
H34C H 0.474341 0.168496 0.523968 0.062 Uiso 1 1 calc R U . . .
C35 C 0.0601(3) 0.1371(3) 0.3789(2) 0.0367(9) Uani 1 1 d . . . . .
H35 H 0.074386 0.085023 0.354445 0.044 Uiso 1 1 calc R U . . .
C36 C -0.0196(4) 0.1646(4) 0.3095(3) 0.0551(13) Uani 1 1 d . . . . .
H36A H -0.032386 0.217210 0.331841 0.083 Uiso 1 1 calc R U . . .
H36B H -0.090578 0.111409 0.286734 0.083 Uiso 1 1 calc R U . . .
H36C H 0.013114 0.182677 0.265246 0.083 Uiso 1 1 calc R U . . .
C37 C 0.0015(4) 0.1004(3) 0.4436(3) 0.0521(12) Uani 1 1 d . . . . .
H37A H 0.052980 0.086146 0.490696 0.078 Uiso 1 1 calc R U . . .
H37B H -0.064506 0.043700 0.417646 0.078 Uiso 1 1 calc R U . . .
H37C H -0.021181 0.148122 0.463510 0.078 Uiso 1 1 calc R U . . .
C38 C 0.2728(3) 0.0600(2) 0.3991(2) 0.0265(8) Uani 1 1 d . . . . .
C39 C 0.2486(4) 0.0425(3) 0.4802(2) 0.0388(10) Uani 1 1 d . . . . .
H39A H 0.269408 0.102304 0.513981 0.058 Uiso 1 1 calc R U . . .
H39B H 0.291843 0.007502 0.510717 0.058 Uiso 1 1 calc R U . . .
H39C H 0.168915 0.006337 0.468118 0.058 Uiso 1 1 calc R U . . .
C40 C 0.2889(3) -0.0114(2) 0.3586(2) 0.0296(8) Uani 1 1 d . . . . .
H40 H 0.269515 -0.069304 0.379554 0.036 Uiso 1 1 calc R U . . .
C41 C 0.3290(3) -0.0098(2) 0.2925(2) 0.0291(8) Uani 1 1 d . . . . .
C42 C 0.3532(4) -0.0928(3) 0.2695(3) 0.0477(11) Uani 1 1 d . . . . .
H42A H 0.296220 -0.128951 0.217451 0.071 Uiso 1 1 calc R U . . .
H42B H 0.352602 -0.132015 0.313970 0.071 Uiso 1 1 calc R U . . .
H42C H 0.426673 -0.071518 0.262238 0.071 Uiso 1 1 calc R U . . .
C43 C 0.4101(3) 0.0687(2) 0.1922(2) 0.0265(8) Uani 1 1 d . . . . .
C44 C 0.3545(3) 0.0380(2) 0.1062(2) 0.0301(8) Uani 1 1 d . . . . .
C45 C 0.2295(3) -0.0105(2) 0.0690(2) 0.0336(9) Uani 1 1 d . . . . .
H45 H 0.196951 -0.012801 0.114992 0.040 Uiso 1 1 calc R U . . .
C46 C 0.1801(4) 0.0430(3) 0.0051(2) 0.0444(10) Uani 1 1 d . . . . .
H46A H 0.206559 0.108421 0.029387 0.067 Uiso 1 1 calc R U . . .
H46B H 0.098634 0.015523 -0.011537 0.067 Uiso 1 1 calc R U . . .
H46C H 0.203437 0.039465 -0.043890 0.067 Uiso 1 1 calc R U . . .
C47 C 0.1972(4) -0.1113(3) 0.0297(3) 0.0561(13) Uani 1 1 d . . . . .
H47A H 0.225855 -0.110755 -0.016902 0.084 Uiso 1 1 calc R U . . .
H47B H 0.115806 -0.142468 0.009503 0.084 Uiso 1 1 calc R U . . .
H47C H 0.229264 -0.145077 0.071620 0.084 Uiso 1 1 calc R U . . .
C48 C 0.4205(4) 0.0526(3) 0.0549(3) 0.0451(11) Uani 1 1 d . . . . .
H48 H 0.385550 0.031607 -0.003141 0.054 Uiso 1 1 calc R U . . .
C49 C 0.5349(4) 0.0965(3) 0.0858(3) 0.0514(12) Uani 1 1 d . . . . .
H49 H 0.577222 0.107443 0.048905 0.062 Uiso 1 1 calc R U . . .
C50 C 0.5877(4) 0.1244(3) 0.1701(3) 0.0426(10) Uani 1 1 d . . . . .
H50 H 0.666690 0.152937 0.191157 0.051 Uiso 1 1 calc R U . . .
C51 C 0.5264(3) 0.1114(2) 0.2251(2) 0.0300(8) Uani 1 1 d D U . . .
C52A C 0.5928(16) 0.1412(12) 0.3167(7) 0.035(3) Uani 0.55(3) 1 d D U P A 1
H52A H 0.538586 0.125283 0.348167 0.042 Uiso 0.55(3) 1 calc R U P A 1
C53A C 0.6683(15) 0.0857(9) 0.3448(10) 0.053(3) Uani 0.55(3) 1 d D U P A 1
H53A H 0.622330 0.019071 0.336326 0.079 Uiso 0.55(3) 1 calc R U P A 1
H53B H 0.711721 0.106301 0.403987 0.079 Uiso 0.55(3) 1 calc R U P A 1
H53C H 0.719020 0.096379 0.312118 0.079 Uiso 0.55(3) 1 calc R U P A 1
C54A C 0.6599(19) 0.2472(14) 0.338(2) 0.030(3) Uani 0.55(3) 1 d D U P A 1
H54A H 0.692152 0.264526 0.398522 0.045 Uiso 0.55(3) 1 calc R U P A 1
H54B H 0.610345 0.280547 0.315499 0.045 Uiso 0.55(3) 1 calc R U P A 1
H54C H 0.719721 0.264020 0.313271 0.045 Uiso 0.55(3) 1 calc R U P A 1
C52B C 0.581(2) 0.1454(14) 0.3182(8) 0.033(3) Uani 0.45(3) 1 d D U P A 2
H52B H 0.524533 0.153759 0.340969 0.040 Uiso 0.45(3) 1 calc R U P A 2
C53B C 0.628(2) 0.0777(12) 0.3671(12) 0.055(4) Uani 0.45(3) 1 d D U P A 2
H53D H 0.566833 0.020151 0.366252 0.082 Uiso 0.45(3) 1 calc R U P A 2
H53E H 0.670925 0.107142 0.424816 0.082 Uiso 0.45(3) 1 calc R U P A 2
H53F H 0.677394 0.062968 0.341210 0.082 Uiso 0.45(3) 1 calc R U P A 2
C54B C 0.678(2) 0.2401(18) 0.333(3) 0.030(4) Uani 0.45(3) 1 d D U P A 2
H54D H 0.734499 0.232845 0.311635 0.045 Uiso 0.45(3) 1 calc R U P A 2
H54E H 0.711351 0.262513 0.393266 0.045 Uiso 0.45(3) 1 calc R U P A 2
H54F H 0.649898 0.285273 0.304882 0.045 Uiso 0.45(3) 1 calc R U P A 2
C55 C 1.1013(12) 0.6619(8) 0.4379(8) 0.061(4) Uani 0.5 1 d D U P B -1
H55A H 1.176273 0.660377 0.452877 0.091 Uiso 0.5 1 calc R U P B -1
H55B H 1.106947 0.726502 0.447405 0.091 Uiso 0.5 1 calc R U P B -1
H55C H 1.060989 0.636447 0.379005 0.091 Uiso 0.5 1 calc R U P B -1
C56 C 1.0396(9) 0.6043(7) 0.4906(7) 0.055(3) Uani 0.5 1 d D U P B -1
H56A H 0.965131 0.608280 0.476049 0.066 Uiso 0.5 1 calc R U P B -1
H56B H 1.080171 0.632001 0.549688 0.066 Uiso 0.5 1 calc R U P B -1
C57 C 1.0244(9) 0.5023(5) 0.4821(6) 0.046(3) Uani 0.5 1 d D U P B -1
H57A H 0.987744 0.474953 0.422647 0.055 Uiso 0.5 1 calc R U P B -1
H57B H 1.098700 0.497611 0.500369 0.055 Uiso 0.5 1 calc R U P B -1
C58 C 0.9559(8) 0.4458(6) 0.5322(6) 0.044(3) Uani 0.5 1 d D U P B -1
H58A H 0.989802 0.476163 0.590859 0.053 Uiso 0.5 1 calc R U P B -1
H58B H 0.880183 0.447346 0.511180 0.053 Uiso 0.5 1 calc R U P B -1
C59 C 0.9455(9) 0.3452(7) 0.5298(7) 0.049(3) Uani 0.5 1 d D U P B -1
H59A H 1.021047 0.343591 0.552125 0.059 Uiso 0.5 1 calc R U P B -1
H59B H 0.913256 0.315176 0.470990 0.059 Uiso 0.5 1 calc R U P B -1
C60 C 0.8742(11) 0.2885(10) 0.5785(9) 0.066(4) Uani 0.5 1 d D U P B -1
H60A H 0.906072 0.316822 0.637092 0.099 Uiso 0.5 1 calc R U P B -1
H60B H 0.872249 0.224513 0.574340 0.099 Uiso 0.5 1 calc R U P B -1
H60C H 0.798320 0.287486 0.555570 0.099 Uiso 0.5 1 calc R U P B -1

loop_
_atom_site_aniso_label
_atom_site_aniso_U_11
_atom_site_aniso_U_22
_atom_site_aniso_U_33
_atom_site_aniso_U_23
_atom_site_aniso_U_13
_atom_site_aniso_U_12
As1 0.01842(18) 0.02133(17) 0.01779(17) 0.00561(13) 0.00662(13) 0.00807(14)
As2 0.02019(18) 0.01747(17) 0.01924(17) -0.00028(13) 0.00487(13) 0.00696(14)
As3 0.01989(18) 0.01873(17) 0.01639(16) 0.00308(13) 0.00569(13) 0.00813(14)
As4 0.01782(17) 0.01704(16) 0.01603(16) 0.00156(12) 0.00499(13) 0.00690(14)
As5 0.01693(17) 0.01683(17) 0.01929(17) 0.00424(13) 0.00535(13) 0.00660(14)
Ga 0.02040(19) 0.01498(17) 0.01777(18) 0.00272(14) 0.00515(14) 0.00591(15)
Fe 0.0161(2) 0.0182(2) 0.0154(2) 0.00230(18) 0.00465(18) 0.00832(19)
Cl 0.0226(4) 0.0215(4) 0.0248(4) 0.0038(3) 0.0044(3) 0.0063(3)
Si 0.0167(5) 0.0179(4) 0.0228(5) 0.0030(4) 0.0060(4) 0.0064(4)
N1 0.0192(15) 0.0202(14) 0.0222(14) 0.0021(11) 0.0080(12) 0.0072(12)
N2 0.0196(15) 0.0193(14) 0.0302(16) 0.0054(12) 0.0093(12) 0.0061(12)
N3 0.0263(16) 0.0188(14) 0.0201(14) 0.0037(11) 0.0079(12) 0.0058(12)
N4 0.0308(16) 0.0150(14) 0.0205(14) -0.0004(11) 0.0054(12) 0.0075(12)
C1 0.0215(18) 0.0301(19) 0.0181(16) 0.0036(14) 0.0071(14) 0.0165(15)
C2 0.0160(16) 0.0247(17) 0.0190(16) 0.0030(13) 0.0058(13) 0.0083(14)
C3 0.0144(16) 0.0257(17) 0.0156(16) 0.0044(13) 0.0048(13) 0.0085(14)
C4 0.0138(16) 0.0261(18) 0.0196(16) 0.0057(13) 0.0042(13) 0.0116(14)
C5 0.0197(17) 0.0220(17) 0.0244(17) 0.0013(14) 0.0044(14) 0.0135(15)
C6 0.037(2) 0.049(2) 0.0256(19) 0.0052(17) 0.0138(17) 0.027(2)
C7 0.032(2) 0.033(2) 0.033(2) 0.0097(16) 0.0141(17) 0.0122(17)
C8 0.0249(19) 0.034(2) 0.0205(17) 0.0021(15) 0.0054(14) 0.0155(16)
C9 0.0253(19) 0.032(2) 0.0300(19) 0.0148(16) 0.0115(15) 0.0151(16)
C10 0.029(2) 0.0278(19) 0.037(2) -0.0008(16) 0.0026(16) 0.0171(17)
C11 0.0173(17) 0.0258(18) 0.0238(17) 0.0049(14) 0.0073(14) 0.0103(15)
C12 0.024(2) 0.033(2) 0.051(2) 0.0099(18) 0.0190(18) 0.0142(17)
C13 0.031(2) 0.033(2) 0.0250(19) 0.0064(16) 0.0036(16) 0.0123(17)
C14 0.0253(19) 0.0256(18) 0.0286(18) 0.0031(15) 0.0105(15) 0.0122(16)
C15 0.0206(18) 0.0224(17) 0.0182(16) 0.0004(13) 0.0070(14) 0.0064(15)
C16 0.0183(17) 0.0196(17) 0.0261(18) 0.0010(14) 0.0062(14) 0.0047(14)
C17 0.0246(19) 0.0276(19) 0.0312(19) 0.0034(15) 0.0128(16) 0.0067(16)
C18 0.031(2) 0.035(2) 0.050(2) 0.0126(19) 0.0210(19) 0.0112(18)
C19 0.025(2) 0.036(2) 0.062(3) 0.005(2) 0.009(2) -0.0078(18)
C20 0.035(2) 0.035(2) 0.043(2) -0.0057(19) -0.0032(19) -0.0073(19)
C21 0.032(2) 0.031(2) 0.031(2) 0.0005(16) 0.0087(17) 0.0028(17)
C22 0.029(2) 0.0198(19) 0.082(3) 0.015(2) 0.022(2) 0.0124(17)
C23 0.032(3) 0.034(2) 0.121(5) 0.034(3) 0.020(3) 0.018(2)
C24 0.045(3) 0.037(3) 0.162(6) 0.052(3) 0.048(3) 0.022(2)
C25 0.075(4) 0.038(3) 0.094(4) -0.006(3) 0.040(3) 0.022(3)
C26 0.042(2) 0.0237(18) 0.0221(18) 0.0113(14) 0.0178(16) 0.0131(17)
C27 0.044(2) 0.0288(19) 0.0149(16) 0.0053(14) 0.0115(16) 0.0130(18)
C28 0.057(3) 0.033(2) 0.029(2) 0.0018(17) 0.0172(19) 0.018(2)
C29 0.067(3) 0.037(2) 0.053(3) 0.002(2) 0.041(2) 0.020(2)
C30 0.056(3) 0.043(3) 0.063(3) 0.019(2) 0.045(2) 0.026(2)
C31 0.047(2) 0.032(2) 0.038(2) 0.0174(17) 0.0284(19) 0.0174(19)
C32 0.037(2) 0.0269(19) 0.0208(18) 0.0003(15) 0.0054(16) 0.0111(17)
C33 0.039(2) 0.031(2) 0.0241(19) -0.0014(16) 0.0054(17) 0.0074(18)
C34 0.050(3) 0.034(2) 0.034(2) 0.0078(18) 0.0050(19) 0.016(2)
C35 0.038(2) 0.040(2) 0.047(2) 0.0222(19) 0.028(2) 0.0181(19)
C36 0.056(3) 0.077(3) 0.060(3) 0.038(3) 0.036(3) 0.042(3)
C37 0.053(3) 0.055(3) 0.061(3) 0.031(2) 0.038(2) 0.018(2)
C38 0.027(2) 0.0235(18) 0.0244(18) 0.0065(14) 0.0066(15) 0.0057(16)
C39 0.051(3) 0.034(2) 0.036(2) 0.0189(18) 0.0183(19) 0.016(2)
C40 0.042(2) 0.0152(17) 0.0281(19) 0.0090(14) 0.0095(17) 0.0077(16)
C41 0.038(2) 0.0175(17) 0.0274(19) 0.0010(14) 0.0046(16) 0.0113(16)
C42 0.077(3) 0.028(2) 0.048(3) 0.0097(19) 0.019(2) 0.030(2)
C43 0.035(2) 0.0202(17) 0.0293(19) 0.0012(15) 0.0111(16) 0.0163(16)
C44 0.038(2) 0.0235(19) 0.0283(19) -0.0034(15) 0.0101(17) 0.0123(17)
C45 0.045(2) 0.029(2) 0.0226(19) -0.0041(15) 0.0100(17) 0.0101(18)
C46 0.047(3) 0.050(3) 0.028(2) 0.0038(19) 0.0050(18) 0.015(2)
C47 0.070(3) 0.034(2) 0.048(3) -0.012(2) 0.015(2) 0.005(2)
C48 0.059(3) 0.044(2) 0.032(2) -0.0077(19) 0.019(2) 0.016(2)
C49 0.057(3) 0.059(3) 0.048(3) -0.008(2) 0.032(2) 0.021(2)
C50 0.039(2) 0.040(2) 0.054(3) -0.002(2) 0.018(2) 0.019(2)
C51 0.035(2) 0.0244(18) 0.034(2) 0.0016(15) 0.0081(16) 0.0171(16)
C52A 0.033(5) 0.033(4) 0.034(4) 0.007(3) 0.004(3) 0.013(3)
C53A 0.058(7) 0.037(5) 0.055(7) 0.018(4) 0.004(5) 0.021(5)
C54A 0.022(6) 0.037(5) 0.037(5) -0.001(4) 0.007(5) 0.021(4)
C52B 0.035(5) 0.030(4) 0.036(4) 0.004(4) 0.004(4) 0.020(4)
C53B 0.067(9) 0.046(6) 0.047(7) 0.009(5) 0.002(6) 0.029(6)
C54B 0.017(7) 0.033(6) 0.042(7) 0.000(5) 0.001(6) 0.019(5)
C55 0.062(9) 0.078(9) 0.034(7) -0.014(6) -0.011(6) 0.041(8)
C56 0.041(6) 0.067(7) 0.052(6) -0.013(5) -0.006(4) 0.036(6)
C57 0.037(5) 0.066(6) 0.031(5) -0.009(5) 0.004(4) 0.022(5)
C58 0.019(4) 0.066(7) 0.044(5) -0.016(5) 0.006(4) 0.016(5)
C59 0.032(5) 0.072(7) 0.042(5) -0.015(5) 0.011(4) 0.020(5)
C60 0.035(6) 0.108(11) 0.055(7) 0.005(7) 0.015(5) 0.028(7)

loop_
_atom_type_symbol
_atom_type_description
_atom_type_scat_dispersion_real
_atom_type_scat_dispersion_imag
_atom_type_scat_source
C C 0.0033 0.0016 'International Tables Vol C Tables 4.2.6.8 and 6.1.1.4'
H H 0.0000 0.0000 'International Tables Vol C Tables 4.2.6.8 and 6.1.1.4'
As As 0.0499 2.0058 'International Tables Vol C Tables 4.2.6.8 and 6.1.1.4'
Cl Cl 0.1484 0.1585 'International Tables Vol C Tables 4.2.6.8 and 6.1.1.4'
Fe Fe 0.3463 0.8444 'International Tables Vol C Tables 4.2.6.8 and 6.1.1.4'
Ga Ga 0.2307 1.6083 'International Tables Vol C Tables 4.2.6.8 and 6.1.1.4'
N N 0.0061 0.0033 'International Tables Vol C Tables 4.2.6.8 and 6.1.1.4'
Si Si 0.0817 0.0704 'International Tables Vol C Tables 4.2.6.8 and 6.1.1.4'

loop_
_exptl_crystal_face_index_h
_exptl_crystal_face_index_k
_exptl_crystal_face_index_l
_exptl_crystal_face_perp_dist
-7 3 -2 0.0700
8 -3 1 0.0360
1 1 -9 0.0650
0 -1 9 0.0650
0 1 0 0.0450
0 -1 0 0.0270

loop_
_geom_angle_atom_site_label_1
_geom_angle_atom_site_label_2
_geom_angle_atom_site_label_3
_geom_angle
_geom_angle_site_symmetry_1
_geom_angle_site_symmetry_3
_geom_angle_publ_flag
As4 As1 Fe 59.068(14) . . ?
Si As1 As4 102.03(3) . . ?
Si As1 Fe 81.56(3) . . ?
As3 As2 Fe 59.626(15) . . ?
Si As2 As3 105.34(3) . . ?
Si As2 Fe 81.65(3) . . ?
As2 As3 As5 103.266(16) . . ?
As2 As3 Fe 63.378(16) . . ?
Fe As3 As5 100.615(17) . . ?
As1 As4 As5 107.121(17) . . ?
As1 As4 Fe 63.814(15) . . ?
Fe As4 As5 100.476(17) . . ?
As3 As5 As4 74.030(14) . . ?
Ga As5 As3 95.991(16) . . ?
Ga As5 As4 96.892(17) . . ?
Cl Ga As5 118.31(3) . . ?
N3 Ga As5 119.42(8) . . ?
N3 Ga Cl 102.09(8) . . ?
N4 Ga As5 112.75(8) . . ?
N4 Ga Cl 105.55(8) . . ?
N4 Ga N3 95.60(11) . . ?
As2 Fe As1 91.781(18) . . ?
As3 Fe As1 110.91(2) . . ?
As3 Fe As2 56.996(15) . . ?
As4 Fe As1 57.119(14) . . ?
As4 Fe As2 107.81(2) . . ?
As4 Fe As3 75.155(17) . . ?
C1 Fe As1 158.84(9) . . ?
C1 Fe As2 99.46(9) . . ?
C1 Fe As3 90.23(9) . . ?
C1 Fe As4 133.68(10) . . ?
C1 Fe C4 66.16(12) . . ?
C1 Fe C5 39.46(12) . . ?
C2 Fe As1 132.40(9) . . ?
C2 Fe As2 135.78(9) . . ?
C2 Fe As3 97.71(9) . . ?
C2 Fe As4 97.64(9) . . ?
C2 Fe C1 40.18(12) . . ?
C2 Fe C3 40.51(12) . . ?
C2 Fe C4 66.83(12) . . ?
C2 Fe C5 66.66(12) . . ?
C3 Fe As1 96.47(8) . . ?
C3 Fe As2 159.11(9) . . ?
C3 Fe As3 135.35(9) . . ?
C3 Fe As4 92.74(9) . . ?
C3 Fe C1 67.28(12) . . ?
C3 Fe C4 39.50(12) . . ?
C3 Fe C5 66.15(12) . . ?
C4 Fe As1 92.68(8) . . ?
C4 Fe As2 121.17(9) . . ?
C4 Fe As3 156.15(8) . . ?
C4 Fe As4 123.23(9) . . ?
C4 Fe C5 38.76(12) . . ?
C5 Fe As1 122.56(9) . . ?
C5 Fe As2 93.26(9) . . ?
C5 Fe As3 119.39(9) . . ?
C5 Fe As4 158.89(9) . . ?
As1 Si As2 105.00(4) . . ?
As1 Si C15 128.41(9) . . ?
As2 Si C15 121.29(8) . . ?
N1 Si As1 124.57(9) . . ?
N1 Si As2 127.46(9) . . ?
N1 Si N2 70.80(12) . . ?
N1 Si C15 35.51(11) . . ?
N2 Si As1 114.01(9) . . ?
N2 Si As2 106.18(9) . . ?
N2 Si C15 35.37(12) . . ?
C11 N1 Si 137.0(2) . . ?
C15 N1 Si 91.2(2) . . ?
C15 N1 C11 131.7(3) . . ?
C15 N2 Si 91.2(2) . . ?
C15 N2 C22 129.9(3) . . ?
C22 N2 Si 136.6(2) . . ?
C26 N3 Ga 117.4(2) . . ?
C38 N3 Ga 121.4(2) . . ?
C38 N3 C26 121.1(3) . . ?
C41 N4 Ga 121.0(2) . . ?
C41 N4 C43 120.7(3) . . ?
C43 N4 Ga 118.3(2) . . ?
C2 C1 Fe 68.91(17) . . ?
C2 C1 C5 108.1(3) . . ?
C2 C1 C6 127.3(3) . . ?
C5 C1 Fe 72.35(17) . . ?
C5 C1 C6 124.4(3) . . ?
C6 C1 Fe 129.0(2) . . ?
C1 C2 Fe 70.90(18) . . ?
C1 C2 C3 107.6(3) . . ?
C1 C2 C7 126.0(3) . . ?
C3 C2 Fe 70.32(17) . . ?
C3 C2 C7 126.1(3) . . ?
C7 C2 Fe 129.1(2) . . ?
C2 C3 Fe 69.17(17) . . ?
C2 C3 C8 125.8(3) . . ?
C4 C3 Fe 72.65(18) . . ?
C4 C3 C2 108.1(3) . . ?
C4 C3 C8 125.8(3) . . ?
C8 C3 Fe 128.8(2) . . ?
C3 C4 Fe 67.85(18) . . ?
C3 C4 C9 124.5(3) . . ?
C5 C4 Fe 70.73(17) . . ?
C5 C4 C3 108.0(3) . . ?
C5 C4 C9 127.2(3) . . ?
C9 C4 Fe 132.1(2) . . ?
C1 C5 Fe 68.19(17) . . ?
C1 C5 C10 123.8(3) . . ?
C4 C5 Fe 70.51(17) . . ?
C4 C5 C1 108.1(3) . . ?
C4 C5 C10 127.6(3) . . ?
C10 C5 Fe 132.8(2) . . ?
C1 C6 H6A 109.5 . . ?
C1 C6 H6B 109.5 . . ?
C1 C6 H6C 109.5 . . ?
H6A C6 H6B 109.5 . . ?
H6A C6 H6C 109.5 . . ?
H6B C6 H6C 109.5 . . ?
C2 C7 H7A 109.5 . . ?
C2 C7 H7B 109.5 . . ?
C2 C7 H7C 109.5 . . ?
H7A C7 H7B 109.5 . . ?
H7A C7 H7C 109.5 . . ?
H7B C7 H7C 109.5 . . ?
C3 C8 H8A 109.5 . . ?
C3 C8 H8B 109.5 . . ?
C3 C8 H8C 109.5 . . ?
H8A C8 H8B 109.5 . . ?
H8A C8 H8C 109.5 . . ?
H8B C8 H8C 109.5 . . ?
C4 C9 H9A 109.5 . . ?
C4 C9 H9B 109.5 . . ?
C4 C9 H9C 109.5 . . ?
H9A C9 H9B 109.5 . . ?
H9A C9 H9C 109.5 . . ?
H9B C9 H9C 109.5 . . ?
C5 C10 H10A 109.5 . . ?
C5 C10 H10B 109.5 . . ?
C5 C10 H10C 109.5 . . ?
H10A C10 H10B 109.5 . . ?
H10A C10 H10C 109.5 . . ?
H10B C10 H10C 109.5 . . ?
N1 C11 C12 112.8(3) . . ?
N1 C11 C13 107.4(3) . . ?
N1 C11 C14 106.4(3) . . ?
C13 C11 C12 110.6(3) . . ?
C13 C11 C14 111.5(3) . . ?
C14 C11 C12 108.1(3) . . ?
C11 C12 H12A 109.5 . . ?
C11 C12 H12B 109.5 . . ?
C11 C12 H12C 109.5 . . ?
H12A C12 H12B 109.5 . . ?
H12A C12 H12C 109.5 . . ?
H12B C12 H12C 109.5 . . ?
C11 C13 H13A 109.5 . . ?
C11 C13 H13B 109.5 . . ?
C11 C13 H13C 109.5 . . ?
H13A C13 H13B 109.5 . . ?
H13A C13 H13C 109.5 . . ?
H13B C13 H13C 109.5 . . ?
C11 C14 H14A 109.5 . . ?
C11 C14 H14B 109.5 . . ?
C11 C14 H14C 109.5 . . ?
H14A C14 H14B 109.5 . . ?
H14A C14 H14C 109.5 . . ?
H14B C14 H14C 109.5 . . ?
N1 C15 Si 53.29(16) . . ?
N1 C15 C16 127.7(3) . . ?
N2 C15 Si 53.41(16) . . ?
N2 C15 N1 106.6(3) . . ?
N2 C15 C16 125.7(3) . . ?
C16 C15 Si 174.5(2) . . ?
C17 C16 C15 120.5(3) . . ?
C17 C16 C21 120.3(3) . . ?
C21 C16 C15 119.0(3) . . ?
C16 C17 H17 120.0 . . ?
C16 C17 C18 119.9(3) . . ?
C18 C17 H17 120.0 . . ?
C17 C18 H18 120.2 . . ?
C19 C18 C17 119.6(4) . . ?
C19 C18 H18 120.2 . . ?
C18 C19 H19 119.7 . . ?
C18 C19 C20 120.7(4) . . ?
C20 C19 H19 119.7 . . ?
C19 C20 H20 119.8 . . ?
C19 C20 C21 120.3(4) . . ?
C21 C20 H20 119.8 . . ?
C16 C21 H21 120.4 . . ?
C20 C21 C16 119.1(3) . . ?
C20 C21 H21 120.4 . . ?
N2 C22 C23 107.2(3) . . ?
N2 C22 C25 106.6(3) . . ?
C23 C22 C25 106.3(4) . . ?
C24 C22 N2 116.4(3) . . ?
C24 C22 C23 113.4(4) . . ?
C24 C22 C25 106.2(4) . . ?
C22 C23 H23A 109.5 . . ?
C22 C23 H23B 109.5 . . ?
C22 C23 H23C 109.5 . . ?
H23A C23 H23B 109.5 . . ?
H23A C23 H23C 109.5 . . ?
H23B C23 H23C 109.5 . . ?
C22 C24 H24A 109.5 . . ?
C22 C24 H24B 109.5 . . ?
C22 C24 H24C 109.5 . . ?
H24A C24 H24B 109.5 . . ?
H24A C24 H24C 109.5 . . ?
H24B C24 H24C 109.5 . . ?
C22 C25 H25A 109.5 . . ?
C22 C25 H25B 109.5 . . ?
C22 C25 H25C 109.5 . . ?
H25A C25 H25B 109.5 . . ?
H25A C25 H25C 109.5 . . ?
H25B C25 H25C 109.5 . . ?
C27 C26 N3 117.2(3) . . ?
C31 C26 N3 120.7(3) . . ?
C31 C26 C27 122.0(3) . . ?
C26 C27 C32 121.6(3) . . ?
C28 C27 C26 117.8(3) . . ?
C28 C27 C32 120.6(3) . . ?
C27 C28 H28 119.3 . . ?
C29 C28 C27 121.4(4) . . ?
C29 C28 H28 119.3 . . ?
C28 C29 H29 120.0 . . ?
C28 C29 C30 120.1(4) . . ?
C30 C29 H29 120.0 . . ?
C29 C30 H30 119.5 . . ?
C29 C30 C31 121.0(4) . . ?
C31 C30 H30 119.5 . . ?
C26 C31 C30 117.6(4) . . ?
C26 C31 C35 124.3(3) . . ?
C30 C31 C35 118.1(3) . . ?
C27 C32 H32 107.5 . . ?
C27 C32 C33 113.5(3) . . ?
C27 C32 C34 111.3(3) . . ?
C33 C32 H32 107.5 . . ?
C34 C32 H32 107.5 . . ?
C34 C32 C33 109.3(3) . . ?
C32 C33 H33A 109.5 . . ?
C32 C33 H33B 109.5 . . ?
C32 C33 H33C 109.5 . . ?
H33A C33 H33B 109.5 . . ?
H33A C33 H33C 109.5 . . ?
H33B C33 H33C 109.5 . . ?
C32 C34 H34A 109.5 . . ?
C32 C34 H34B 109.5 . . ?
C32 C34 H34C 109.5 . . ?
H34A C34 H34B 109.5 . . ?
H34A C34 H34C 109.5 . . ?
H34B C34 H34C 109.5 . . ?
C31 C35 H35 108.3 . . ?
C31 C35 C36 112.9(3) . . ?
C31 C35 C37 111.0(3) . . ?
C36 C35 H35 108.3 . . ?
C36 C35 C37 108.1(3) . . ?
C37 C35 H35 108.3 . . ?
C35 C36 H36A 109.5 . . ?
C35 C36 H36B 109.5 . . ?
C35 C36 H36C 109.5 . . ?
H36A C36 H36B 109.5 . . ?
H36A C36 H36C 109.5 . . ?
H36B C36 H36C 109.5 . . ?
C35 C37 H37A 109.5 . . ?
C35 C37 H37B 109.5 . . ?
C35 C37 H37C 109.5 . . ?
H37A C37 H37B 109.5 . . ?
H37A C37 H37C 109.5 . . ?
H37B C37 H37C 109.5 . . ?
N3 C38 C39 120.0(3) . . ?
N3 C38 C40 123.5(3) . . ?
C40 C38 C39 116.6(3) . . ?
C38 C39 H39A 109.5 . . ?
C38 C39 H39B 109.5 . . ?
C38 C39 H39C 109.5 . . ?
H39A C39 H39B 109.5 . . ?
H39A C39 H39C 109.5 . . ?
H39B C39 H39C 109.5 . . ?
C38 C40 H40 115.4 . . ?
C41 C40 C38 129.3(3) . . ?
C41 C40 H40 115.4 . . ?
N4 C41 C40 123.5(3) . . ?
N4 C41 C42 118.8(3) . . ?
C40 C41 C42 117.7(3) . . ?
C41 C42 H42A 109.5 . . ?
C41 C42 H42B 109.5 . . ?
C41 C42 H42C 109.5 . . ?
H42A C42 H42B 109.5 . . ?
H42A C42 H42C 109.5 . . ?
H42B C42 H42C 109.5 . . ?
C44 C43 N4 119.8(3) . . ?
C51 C43 N4 118.3(3) . . ?
C51 C43 C44 121.8(3) . . ?
C43 C44 C45 123.2(3) . . ?
C48 C44 C43 117.0(4) . . ?
C48 C44 C45 119.8(3) . . ?
C44 C45 H45 108.0 . . ?
C44 C45 C46 111.4(3) . . ?
C44 C45 C47 111.1(3) . . ?
C46 C45 H45 108.0 . . ?
C46 C45 C47 110.3(3) . . ?
C47 C45 H45 108.0 . . ?
C45 C46 H46A 109.5 . . ?
C45 C46 H46B 109.5 . . ?
C45 C46 H46C 109.5 . . ?
H46A C46 H46B 109.5 . . ?
H46A C46 H46C 109.5 . . ?
H46B C46 H46C 109.5 . . ?
C45 C47 H47A 109.5 . . ?
C45 C47 H47B 109.5 . . ?
C45 C47 H47C 109.5 . . ?
H47A C47 H47B 109.5 . . ?
H47A C47 H47C 109.5 . . ?
H47B C47 H47C 109.5 . . ?
C44 C48 H48 119.0 . . ?
C49 C48 C44 122.0(4) . . ?
C49 C48 H48 119.0 . . ?
C48 C49 H49 120.0 . . ?
C50 C49 C48 120.0(4) . . ?
C50 C49 H49 120.0 . . ?
C49 C50 H50 119.6 . . ?
C49 C50 C51 120.7(4) . . ?
C51 C50 H50 119.6 . . ?
C43 C51 C52A 125.2(9) . . ?
C43 C51 C52B 119.3(11) . . ?
C50 C51 C43 118.3(3) . . ?
C50 C51 C52A 116.5(9) . . ?
C50 C51 C52B 122.4(11) . . ?
C51 C52A H52A 107.5 . . ?
C51 C52A C53A 110.2(10) . . ?
C51 C52A C54A 112.5(16) . . ?
C53A C52A H52A 107.5 . . ?
C53A C52A C54A 111.5(15) . . ?
C54A C52A H52A 107.5 . . ?
C52A C53A H53A 109.5 . . ?
C52A C53A H53B 109.5 . . ?
C52A C53A H53C 109.5 . . ?
H53A C53A H53B 109.5 . . ?
H53A C53A H53C 109.5 . . ?
H53B C53A H53C 109.5 . . ?
C52A C54A H54A 109.5 . . ?
C52A C54A H54B 109.5 . . ?
C52A C54A H54C 109.5 . . ?
H54A C54A H54B 109.5 . . ?
H54A C54A H54C 109.5 . . ?
H54B C54A H54C 109.5 . . ?
C51 C52B H52B 108.5 . . ?
C51 C52B C53B 113.5(13) . . ?
C51 C52B C54B 110(2) . . ?
C53B C52B H52B 108.5 . . ?
C54B C52B H52B 108.5 . . ?
C54B C52B C53B 108(2) . . ?
C52B C53B H53D 109.5 . . ?
C52B C53B H53E 109.5 . . ?
C52B C53B H53F 109.5 . . ?
H53D C53B H53E 109.5 . . ?
H53D C53B H53F 109.5 . . ?
H53E C53B H53F 109.5 . . ?
C52B C54B H54D 109.5 . . ?
C52B C54B H54E 109.5 . . ?
C52B C54B H54F 109.5 . . ?
H54D C54B H54E 109.5 . . ?
H54D C54B H54F 109.5 . . ?
H54E C54B H54F 109.5 . . ?
H55A C55 H55B 109.5 . . ?
H55A C55 H55C 109.5 . . ?
H55B C55 H55C 109.5 . . ?
C56 C55 H55A 109.5 . . ?
C56 C55 H55B 109.5 . . ?
C56 C55 H55C 109.5 . . ?
C55 C56 H56A 108.5 . . ?
C55 C56 H56B 108.5 . . ?
C55 C56 C57 115.3(8) . . ?
H56A C56 H56B 107.5 . . ?
C57 C56 H56A 108.5 . . ?
C57 C56 H56B 108.5 . . ?
C56 C57 H57A 108.9 . . ?
C56 C57 H57B 108.9 . . ?
H57A C57 H57B 107.7 . . ?
C58 C57 C56 113.4(7) . . ?
C58 C57 H57A 108.9 . . ?
C58 C57 H57B 108.9 . . ?
C57 C58 H58A 108.6 . . ?
C57 C58 H58B 108.6 . . ?
H58A C58 H58B 107.5 . . ?
C59 C58 C57 114.9(8) . . ?
C59 C58 H58A 108.6 . . ?
C59 C58 H58B 108.6 . . ?
C58 C59 H59A 108.6 . . ?
C58 C59 H59B 108.6 . . ?
C58 C59 C60 114.5(8) . . ?
H59A C59 H59B 107.6 . . ?
C60 C59 H59A 108.6 . . ?
C60 C59 H59B 108.6 . . ?
C59 C60 H60A 109.5 . . ?
C59 C60 H60B 109.5 . . ?
C59 C60 H60C 109.5 . . ?
H60A C60 H60B 109.5 . . ?
H60A C60 H60C 109.5 . . ?
H60B C60 H60C 109.5 . . ?

loop_
_geom_bond_atom_site_label_1
_geom_bond_atom_site_label_2
_geom_bond_distance
_geom_bond_site_symmetry_2
_geom_bond_publ_flag
As1 As4 2.3764(5) . ?
As1 Fe 2.5393(5) . ?
As1 Si 2.2787(10) . ?
As2 As3 2.3623(5) . ?
As2 Fe 2.5182(6) . ?
As2 Si 2.2985(9) . ?
As3 As5 2.4563(4) . ?
As3 Fe 2.4302(5) . ?
As4 As5 2.4641(5) . ?
As4 Fe 2.4273(5) . ?
As5 Ga 2.4046(5) . ?
Ga Cl 2.2603(9) . ?
Ga N3 1.965(3) . ?
Ga N4 1.958(3) . ?
Fe C1 2.085(3) . ?
Fe C2 2.059(3) . ?
Fe C3 2.074(3) . ?
Fe C4 2.137(3) . ?
Fe C5 2.140(3) . ?
Si N1 1.846(3) . ?
Si N2 1.849(3) . ?
Si C15 2.302(3) . ?
N1 C11 1.487(4) . ?
N1 C15 1.337(4) . ?
N2 C15 1.333(4) . ?
N2 C22 1.483(4) . ?
N3 C26 1.450(4) . ?
N3 C38 1.327(4) . ?
N4 C41 1.344(4) . ?
N4 C43 1.442(4) . ?
C1 C2 1.424(4) . ?
C1 C5 1.427(5) . ?
C1 C6 1.505(4) . ?
C2 C3 1.431(4) . ?
C2 C7 1.486(5) . ?
C3 C4 1.424(4) . ?
C3 C8 1.499(4) . ?
C4 C5 1.419(4) . ?
C4 C9 1.504(4) . ?
C5 C10 1.506(4) . ?
C6 H6A 0.9800 . ?
C6 H6B 0.9800 . ?
C6 H6C 0.9800 . ?
C7 H7A 0.9800 . ?
C7 H7B 0.9800 . ?
C7 H7C 0.9800 . ?
C8 H8A 0.9800 . ?
C8 H8B 0.9800 . ?
C8 H8C 0.9800 . ?
C9 H9A 0.9800 . ?
C9 H9B 0.9800 . ?
C9 H9C 0.9800 . ?
C10 H10A 0.9800 . ?
C10 H10B 0.9800 . ?
C10 H10C 0.9800 . ?
C11 C12 1.532(4) . ?
C11 C13 1.514(4) . ?
C11 C14 1.532(4) . ?
C12 H12A 0.9800 . ?
C12 H12B 0.9800 . ?
C12 H12C 0.9800 . ?
C13 H13A 0.9800 . ?
C13 H13B 0.9800 . ?
C13 H13C 0.9800 . ?
C14 H14A 0.9800 . ?
C14 H14B 0.9800 . ?
C14 H14C 0.9800 . ?
C15 C16 1.481(4) . ?
C16 C17 1.385(5) . ?
C16 C21 1.393(5) . ?
C17 H17 0.9500 . ?
C17 C18 1.386(5) . ?
C18 H18 0.9500 . ?
C18 C19 1.377(6) . ?
C19 H19 0.9500 . ?
C19 C20 1.380(6) . ?
C20 H20 0.9500 . ?
C20 C21 1.382(5) . ?
C21 H21 0.9500 . ?
C22 C23 1.483(6) . ?
C22 C24 1.474(6) . ?
C22 C25 1.578(6) . ?
C23 H23A 0.9800 . ?
C23 H23B 0.9800 . ?
C23 H23C 0.9800 . ?
C24 H24A 0.9800 . ?
C24 H24B 0.9800 . ?
C24 H24C 0.9800 . ?
C25 H25A 0.9800 . ?
C25 H25B 0.9800 . ?
C25 H25C 0.9800 . ?
C26 C27 1.405(5) . ?
C26 C31 1.397(5) . ?
C27 C28 1.389(5) . ?
C27 C32 1.517(5) . ?
C28 H28 0.9500 . ?
C28 C29 1.376(6) . ?
C29 H29 0.9500 . ?
C29 C30 1.382(6) . ?
C30 H30 0.9500 . ?
C30 C31 1.402(5) . ?
C31 C35 1.520(6) . ?
C32 H32 1.0000 . ?
C32 C33 1.538(5) . ?
C32 C34 1.536(5) . ?
C33 H33A 0.9800 . ?
C33 H33B 0.9800 . ?
C33 H33C 0.9800 . ?
C34 H34A 0.9800 . ?
C34 H34B 0.9800 . ?
C34 H34C 0.9800 . ?
C35 H35 1.0000 . ?
C35 C36 1.525(6) . ?
C35 C37 1.548(5) . ?
C36 H36A 0.9800 . ?
C36 H36B 0.9800 . ?
C36 H36C 0.9800 . ?
C37 H37A 0.9800 . ?
C37 H37B 0.9800 . ?
C37 H37C 0.9800 . ?
C38 C39 1.517(5) . ?
C38 C40 1.400(5) . ?
C39 H39A 0.9800 . ?
C39 H39B 0.9800 . ?
C39 H39C 0.9800 . ?
C40 H40 0.9500 . ?
C40 C41 1.382(5) . ?
C41 C42 1.500(5) . ?
C42 H42A 0.9800 . ?
C42 H42B 0.9800 . ?
C42 H42C 0.9800 . ?
C43 C44 1.410(5) . ?
C43 C51 1.400(5) . ?
C44 C45 1.511(5) . ?
C44 C48 1.393(5) . ?
C45 H45 1.0000 . ?
C45 C46 1.520(5) . ?
C45 C47 1.539(5) . ?
C46 H46A 0.9800 . ?
C46 H46B 0.9800 . ?
C46 H46C 0.9800 . ?
C47 H47A 0.9800 . ?
C47 H47B 0.9800 . ?
C47 H47C 0.9800 . ?
C48 H48 0.9500 . ?
C48 C49 1.379(6) . ?
C49 H49 0.9500 . ?
C49 C50 1.377(6) . ?
C50 H50 0.9500 . ?
C50 C51 1.398(5) . ?
C51 C52A 1.513(10) . ?
C51 C52B 1.523(12) . ?
C52A H52A 1.0000 . ?
C52A C53A 1.534(11) . ?
C52A C54A 1.541(11) . ?
C53A H53A 0.9800 . ?
C53A H53B 0.9800 . ?
C53A H53C 0.9800 . ?
C54A H54A 0.9800 . ?
C54A H54B 0.9800 . ?
C54A H54C 0.9800 . ?
C52B H52B 1.0000 . ?
C52B C53B 1.546(13) . ?
C52B C54B 1.539(13) . ?
C53B H53D 0.9800 . ?
C53B H53E 0.9800 . ?
C53B H53F 0.9800 . ?
C54B H54D 0.9800 . ?
C54B H54E 0.9800 . ?
C54B H54F 0.9800 . ?
C55 H55A 0.9800 . ?
C55 H55B 0.9800 . ?
C55 H55C 0.9800 . ?
C55 C56 1.502(11) . ?
C56 H56A 0.9900 . ?
C56 H56B 0.9900 . ?
C56 C57 1.515(11) . ?
C57 H57A 0.9900 . ?
C57 H57B 0.9900 . ?
C57 C58 1.511(9) . ?
C58 H58A 0.9900 . ?
C58 H58B 0.9900 . ?
C58 C59 1.510(10) . ?
C59 H59A 0.9900 . ?
C59 H59B 0.9900 . ?
C59 C60 1.518(10) . ?
C60 H60A 0.9800 . ?
C60 H60B 0.9800 . ?
C60 H60C 0.9800 . ?

loop_
_geom_torsion_atom_site_label_1
_geom_torsion_atom_site_label_2
_geom_torsion_atom_site_label_3
_geom_torsion_atom_site_label_4
_geom_torsion
_geom_torsion_site_symmetry_1
_geom_torsion_site_symmetry_2
_geom_torsion_site_symmetry_3
_geom_torsion_site_symmetry_4
_geom_torsion_publ_flag
As1 Si N1 C11 -67.9(3) . . . . ?
As1 Si N1 C15 109.46(17) . . . . ?
As1 Si N2 C15 -123.20(17) . . . . ?
As1 Si N2 C22 73.6(4) . . . . ?
As2 Si N1 C11 89.7(3) . . . . ?
As2 Si N1 C15 -93.01(19) . . . . ?
As2 Si N2 C15 121.70(17) . . . . ?
As2 Si N2 C22 -41.5(4) . . . . ?
Ga N3 C26 C27 -81.9(3) . . . . ?
Ga N3 C26 C31 95.0(3) . . . . ?
Ga N3 C38 C39 -171.3(3) . . . . ?
Ga N3 C38 C40 9.7(5) . . . . ?
Ga N4 C41 C40 -12.2(5) . . . . ?
Ga N4 C41 C42 167.5(3) . . . . ?
Ga N4 C43 C44 -82.5(3) . . . . ?
Ga N4 C43 C51 93.9(3) . . . . ?
Fe C1 C2 C3 -61.1(2) . . . . ?
Fe C1 C2 C7 124.9(3) . . . . ?
Fe C1 C5 C4 59.4(2) . . . . ?
Fe C1 C5 C10 -127.8(3) . . . . ?
Fe C2 C3 C4 -62.6(2) . . . . ?
Fe C2 C3 C8 123.5(3) . . . . ?
Fe C3 C4 C5 -59.5(2) . . . . ?
Fe C3 C4 C9 126.8(3) . . . . ?
Fe C4 C5 C1 -57.9(2) . . . . ?
Fe C4 C5 C10 129.6(3) . . . . ?
Si N1 C11 C12 159.0(3) . . . . ?
Si N1 C11 C13 -78.9(4) . . . . ?
Si N1 C11 C14 40.5(4) . . . . ?
Si N1 C15 N2 -4.1(2) . . . . ?
Si N1 C15 C16 173.2(3) . . . . ?
Si N2 C15 N1 4.1(2) . . . . ?
Si N2 C15 C16 -173.3(3) . . . . ?
Si N2 C22 C23 -34.6(5) . . . . ?
Si N2 C22 C24 -162.8(4) . . . . ?
Si N2 C22 C25 79.0(4) . . . . ?
N1 Si N2 C15 -3.02(18) . . . . ?
N1 Si N2 C22 -166.3(4) . . . . ?
N1 C15 C16 C17 102.1(4) . . . . ?
N1 C15 C16 C21 -81.4(4) . . . . ?
N2 Si N1 C11 -174.3(3) . . . . ?
N2 Si N1 C15 3.01(18) . . . . ?
N2 C15 C16 C17 -81.0(4) . . . . ?
N2 C15 C16 C21 95.4(4) . . . . ?
N3 C26 C27 C28 175.5(3) . . . . ?
N3 C26 C27 C32 -5.0(5) . . . . ?
N3 C26 C31 C30 -174.8(3) . . . . ?
N3 C26 C31 C35 7.2(5) . . . . ?
N3 C38 C40 C41 10.5(6) . . . . ?
N4 C43 C44 C45 -5.3(5) . . . . ?
N4 C43 C44 C48 175.8(3) . . . . ?
N4 C43 C51 C50 -175.5(3) . . . . ?
N4 C43 C51 C52A 7.4(9) . . . . ?
N4 C43 C51 C52B 2.0(9) . . . . ?
C1 C2 C3 Fe 61.4(2) . . . . ?
C1 C2 C3 C4 -1.2(3) . . . . ?
C1 C2 C3 C8 -175.1(3) . . . . ?
C2 C1 C5 Fe -59.9(2) . . . . ?
C2 C1 C5 C4 -0.5(3) . . . . ?
C2 C1 C5 C10 172.3(3) . . . . ?
C2 C3 C4 Fe 60.4(2) . . . . ?
C2 C3 C4 C5 0.8(3) . . . . ?
C2 C3 C4 C9 -172.8(3) . . . . ?
C3 C4 C5 Fe 57.8(2) . . . . ?
C3 C4 C5 C1 -0.2(3) . . . . ?
C3 C4 C5 C10 -172.6(3) . . . . ?
C5 C1 C2 Fe 62.1(2) . . . . ?
C5 C1 C2 C3 1.0(3) . . . . ?
C5 C1 C2 C7 -173.0(3) . . . . ?
C6 C1 C2 Fe -123.6(3) . . . . ?
C6 C1 C2 C3 175.3(3) . . . . ?
C6 C1 C2 C7 1.3(5) . . . . ?
C6 C1 C5 Fe 125.6(3) . . . . ?
C6 C1 C5 C4 -175.0(3) . . . . ?
C6 C1 C5 C10 -2.2(5) . . . . ?
C7 C2 C3 Fe -124.6(3) . . . . ?
C7 C2 C3 C4 172.8(3) . . . . ?
C7 C2 C3 C8 -1.0(5) . . . . ?
C8 C3 C4 Fe -125.7(3) . . . . ?
C8 C3 C4 C5 174.7(3) . . . . ?
C8 C3 C4 C9 1.1(5) . . . . ?
C9 C4 C5 Fe -128.8(3) . . . . ?
C9 C4 C5 C1 173.3(3) . . . . ?
C9 C4 C5 C10 0.8(5) . . . . ?
C11 N1 C15 Si 177.6(4) . . . . ?
C11 N1 C15 N2 173.5(3) . . . . ?
C11 N1 C15 C16 -9.2(5) . . . . ?
C15 Si N1 C11 -177.3(4) . . . . ?
C15 Si N2 C22 -163.2(5) . . . . ?
C15 N1 C11 C12 -17.5(5) . . . . ?
C15 N1 C11 C13 104.6(4) . . . . ?
C15 N1 C11 C14 -135.9(3) . . . . ?
C15 N2 C22 C23 167.5(4) . . . . ?
C15 N2 C22 C24 39.3(6) . . . . ?
C15 N2 C22 C25 -78.9(4) . . . . ?
C15 C16 C17 C18 176.6(3) . . . . ?
C15 C16 C21 C20 -176.3(4) . . . . ?
C16 C17 C18 C19 -0.6(6) . . . . ?
C17 C16 C21 C20 0.1(6) . . . . ?
C17 C18 C19 C20 0.7(6) . . . . ?
C18 C19 C20 C21 -0.4(7) . . . . ?
C19 C20 C21 C16 0.0(6) . . . . ?
C21 C16 C17 C18 0.2(5) . . . . ?
C22 N2 C15 Si 165.0(4) . . . . ?
C22 N2 C15 N1 169.1(3) . . . . ?
C22 N2 C15 C16 -8.3(5) . . . . ?
C26 N3 C38 C39 5.8(5) . . . . ?
C26 N3 C38 C40 -173.2(3) . . . . ?
C26 C27 C28 C29 -0.6(5) . . . . ?
C26 C27 C32 C33 151.2(3) . . . . ?
C26 C27 C32 C34 -85.1(4) . . . . ?
C26 C31 C35 C36 -118.1(4) . . . . ?
C26 C31 C35 C37 120.5(4) . . . . ?
C27 C26 C31 C30 1.9(5) . . . . ?
C27 C26 C31 C35 -176.0(3) . . . . ?
C27 C28 C29 C30 1.8(6) . . . . ?
C28 C27 C32 C33 -29.4(4) . . . . ?
C28 C27 C32 C34 94.4(4) . . . . ?
C28 C29 C30 C31 -1.2(6) . . . . ?
C29 C30 C31 C26 -0.7(6) . . . . ?
C29 C30 C31 C35 177.4(4) . . . . ?
C30 C31 C35 C36 64.0(4) . . . . ?
C30 C31 C35 C37 -57.5(5) . . . . ?
C31 C26 C27 C28 -1.4(5) . . . . ?
C31 C26 C27 C32 178.1(3) . . . . ?
C32 C27 C28 C29 180.0(3) . . . . ?
C38 N3 C26 C27 100.9(4) . . . . ?
C38 N3 C26 C31 -82.2(4) . . . . ?
C38 C40 C41 N4 -9.1(6) . . . . ?
C38 C40 C41 C42 171.3(4) . . . . ?
C39 C38 C40 C41 -168.5(4) . . . . ?
C41 N4 C43 C44 98.7(4) . . . . ?
C41 N4 C43 C51 -84.9(4) . . . . ?
C43 N4 C41 C40 166.5(3) . . . . ?
C43 N4 C41 C42 -13.8(5) . . . . ?
C43 C44 C45 C46 121.1(4) . . . . ?
C43 C44 C45 C47 -115.6(4) . . . . ?
C43 C44 C48 C49 -1.1(6) . . . . ?
C43 C51 C52A C53A 116.4(12) . . . . ?
C43 C51 C52A C54A -118.5(15) . . . . ?
C43 C51 C52B C53B 99.8(19) . . . . ?
C43 C51 C52B C54B -139.6(17) . . . . ?
C44 C43 C51 C50 0.9(5) . . . . ?
C44 C43 C51 C52A -176.3(8) . . . . ?
C44 C43 C51 C52B 178.3(8) . . . . ?
C44 C48 C49 C50 2.4(7) . . . . ?
C45 C44 C48 C49 179.9(4) . . . . ?
C48 C44 C45 C46 -60.1(4) . . . . ?
C48 C44 C45 C47 63.3(5) . . . . ?
C48 C49 C50 C51 -1.9(7) . . . . ?
C49 C50 C51 C43 0.3(6) . . . . ?
C49 C50 C51 C52A 177.8(8) . . . . ?
C49 C50 C51 C52B -177.1(9) . . . . ?
C50 C51 C52A C53A -60.8(16) . . . . ?
C50 C51 C52A C54A 64.3(18) . . . . ?
C50 C51 C52B C53B -83(2) . . . . ?
C50 C51 C52B C54B 38(2) . . . . ?
C51 C43 C44 C45 178.4(3) . . . . ?
C51 C43 C44 C48 -0.5(5) . . . . ?
C55 C56 C57 C58 -176.4(8) . . . . ?
C56 C57 C58 C59 -176.1(10) . . . . ?
C57 C58 C59 C60 -178.6(9) . . . . ?
